data_7213050
loop_
_publ_author_name
'Larsen, Mogens'
'Krebs, Frederik C.'
'Harrit, Niels'
'J\/orgensen, Mikkel'

_publ_section_title
;
 Synthesis and conformational studies of a series of
 5,17-bis-aryl-25,26,27,28-tetrapropoxycalix[4]arenes: the influence of
 \p--\p interactions on the molecular structure
;
_journal_issue 8
_journal_name_full 'Journal of the Chemical Society, Perkin Transactions 2'
_journal_page_first 1749
_journal_paper_doi 10.1039/a901881f
_journal_year 1999
_chemical_formula_sum 'C52 H56 O4'
_chemical_formula_weight 744.97
_chemical_name_systematic
; 
 5,17-Diphenyl-25,26,27,28-tetrapropoxy-calixarene 
;
_space_group_IT_number 15
_symmetry_cell_setting monoclinic
_symmetry_space_group_name_Hall '-C 2yc'
_symmetry_space_group_name_H-M 'C 1 2/c 1'
_atom_sites_solution_hydrogens geom
_atom_sites_solution_primary direct
_atom_sites_solution_secondary difmap
_audit_creation_method SHELXL
_cell_angle_alpha 90.00
_cell_angle_beta 112.52(3)
_cell_angle_gamma 90.00
_cell_formula_units_Z 4
_cell_length_a 24.645(5)
_cell_length_b 9.058(2)
_cell_length_c 19.580(4)
_cell_measurement_temperature 120(2)
_cell_volume 4037.6(17)
_computing_cell_refinement 'SAINT Siemens'
_computing_data_collection 'SMART Siemens'
_computing_data_reduction 'SAINT Siemens'
_computing_molecular_graphics 'SHELXTL (Sheldrick)'
_computing_publication_material 'XCIF (Sheldrick)'
_computing_structure_refinement 'SHELXL-93 (Sheldrick, 1993)'
_computing_structure_solution 'SHELXS-86 (Sheldrick, 1990)'
_diffrn_ambient_temperature 293(2)
_diffrn_measurement_device_type 'Siemens SMART CCD'
_diffrn_measurement_method 'omega scan, frame data integration'
_diffrn_radiation_monochromator graphite
_diffrn_radiation_source 'fine-focus sealed tube'
_diffrn_radiation_type MoK\a
_diffrn_radiation_wavelength 0.71073
_diffrn_reflns_av_R_equivalents 0.1127
_diffrn_reflns_av_sigmaI/netI 0.0902
_diffrn_reflns_limit_h_max 30
_diffrn_reflns_limit_h_min -30
_diffrn_reflns_limit_k_max 11
_diffrn_reflns_limit_k_min -11
_diffrn_reflns_limit_l_max 24
_diffrn_reflns_limit_l_min -24
_diffrn_reflns_number 20633
_diffrn_reflns_theta_max 26.39
_diffrn_reflns_theta_min 1.79
_exptl_absorpt_coefficient_mu 0.076
_exptl_absorpt_correction_type empirical
_exptl_crystal_colour colorless
_exptl_crystal_density_diffrn 1.226
_exptl_crystal_description needle
_exptl_crystal_F_000 1600
_exptl_crystal_size_max 0.30
_exptl_crystal_size_mid 0.05
_exptl_crystal_size_min 0.05
_refine_diff_density_max 0.775
_refine_diff_density_min -0.398
_refine_diff_density_rms 0.060
_refine_ls_extinction_method none
_refine_ls_goodness_of_fit_all 1.061
_refine_ls_goodness_of_fit_obs 1.108
_refine_ls_matrix_type full
_refine_ls_number_parameters 291
_refine_ls_number_reflns 4134
_refine_ls_number_restraints 0
_refine_ls_restrained_S_all 1.064
_refine_ls_restrained_S_obs 1.108
_refine_ls_R_factor_all 0.1590
_refine_ls_R_factor_obs 0.0730
_refine_ls_shift/esd_max 2.829
_refine_ls_shift/esd_mean 0.160
_refine_ls_structure_factor_coef Fsqd
_refine_ls_weighting_details 'w=1/[\s^2^(Fo^2^)+(0.0783P)^2^+7.7543P] where P=(Fo^2^+2Fc^2^)/3'
_refine_ls_weighting_scheme calc
_refine_ls_wR_factor_all 0.2080
_refine_ls_wR_factor_obs 0.1543
_reflns_number_observed 2203
_reflns_number_total 4136
_reflns_observed_criterion >2sigma(I)
_cod_data_source_file 901881fsup1.cif
_cod_data_source_block compound1
_cod_depositor_comments
;
The following automatic conversions were performed:

'_refine_ls_weighting_scheme' value 'calc
w=1/[\s^2^(Fo^2^)+(0.0783P)^2^+7.7543P] where P=(Fo^2^+2Fc^2^)/3' was
changed to 'calc'. New tag '_refine_ls_weighting_details' was
created. The value of the new tag was set to
'w=1/[\s^2^(Fo^2^)+(0.0783P)^2^+7.7543P] where P=(Fo^2^+2Fc^2^)/3'.

Automatic conversion script
Id: cif_fix_values 3143 2015-03-26 13:38:13Z robertas 
;
_cod_original_cell_volume 4037.6(14)
_cod_original_sg_symbol_H-M C2/c
_cod_database_code 7213050

loop_
_symmetry_equiv_pos_as_xyz
'x, y, z'
'-x, y, -z+1/2'
'x+1/2, y+1/2, z'
'-x+1/2, y+1/2, -z+1/2'
'-x, -y, -z'
'x, -y, z-1/2'
'-x+1/2, -y+1/2, -z'
'x+1/2, -y+1/2, z-1/2'

loop_
_atom_site_aniso_label
_atom_site_aniso_U_11
_atom_site_aniso_U_22
_atom_site_aniso_U_33
_atom_site_aniso_U_23
_atom_site_aniso_U_13
_atom_site_aniso_U_12
O1 0.0299(13) 0.042(2) 0.0350(14) 0.0077(12) 0.0103(11) -0.0095(12)
O2 0.0268(13) 0.039(2) 0.0266(13) 0.0054(11) 0.0066(10) 0.0075(11)
C1 0.026(2) 0.057(3) 0.024(2) 0.001(2) 0.0102(15) -0.008(2)
C2 0.020(2) 0.046(2) 0.024(2) -0.003(2) 0.0124(14) -0.005(2)
C3 0.029(2) 0.045(2) 0.034(2) -0.014(2) 0.013(2) -0.006(2)
C4 0.040(2) 0.030(2) 0.045(2) -0.008(2) 0.015(2) 0.000(2)
C5 0.031(2) 0.036(2) 0.032(2) 0.000(2) 0.012(2) 0.007(2)
C6 0.022(2) 0.039(2) 0.025(2) -0.003(2) 0.0127(14) 0.001(2)
C7 0.024(2) 0.034(2) 0.029(2) 0.001(2) 0.0155(15) -0.001(2)
C8 0.020(2) 0.036(2) 0.027(2) -0.002(2) 0.0065(14) 0.001(2)
C9 0.022(2) 0.031(2) 0.023(2) -0.0037(15) 0.0064(14) -0.0016(15)
C10 0.019(2) 0.033(2) 0.029(2) -0.006(2) 0.0082(15) 0.0018(15)
C11 0.025(2) 0.032(2) 0.024(2) -0.003(2) 0.0074(14) 0.000(2)
C12 0.025(2) 0.041(2) 0.020(2) -0.001(2) 0.0081(14) 0.000(2)
C13 0.022(2) 0.042(2) 0.021(2) -0.007(2) 0.0088(14) 0.001(2)
C14 0.024(2) 0.033(2) 0.022(2) -0.004(2) 0.0033(14) 0.005(2)
C15 0.024(2) 0.033(2) 0.027(2) 0.001(2) 0.0061(15) -0.004(2)
C16 0.025(2) 0.046(2) 0.032(2) 0.004(2) 0.007(2) -0.003(2)
C17 0.033(2) 0.070(3) 0.031(2) 0.012(2) 0.006(2) -0.009(2)
C18 0.035(2) 0.047(3) 0.040(2) 0.015(2) 0.001(2) -0.002(2)
C19 0.041(2) 0.045(3) 0.048(2) 0.004(2) 0.005(2) 0.012(2)
C20 0.040(2) 0.045(3) 0.033(2) 0.004(2) 0.008(2) 0.008(2)
C21 0.021(2) 0.034(5) 0.032(4) 0.008(3) 0.012(2) 0.002(2)
C22 0.037(3) 0.032(5) 0.039(4) 0.010(3) 0.012(3) -0.001(3)
C21U 0.028(10) 0.070(23) 0.037(13) -0.006(14) 0.010(8) 0.002(11)
C22U 0.042(12) 0.070(31) 0.049(15) 0.012(17) 0.009(10) -0.007(13)
C23 0.041(2) 0.057(3) 0.054(3) 0.021(2) 0.023(2) 0.001(2)
C24 0.041(4) 0.029(4) 0.081(5) 0.008(4) 0.018(4) 0.008(3)
C25 0.050(4) 0.046(5) 0.117(8) 0.010(4) 0.038(5) -0.001(3)
C24U 0.039(13) 0.162(21) 0.056(13) -0.075(13) 0.021(10) -0.032(13)
C25U 0.079(17) 0.053(15) 0.045(12) 0.006(10) 0.032(11) -0.002(12)
C26 0.075(4) 0.069(4) 0.158(6) -0.023(4) 0.044(4) 0.010(3)

loop_
_atom_site_label
_atom_site_type_symbol
_atom_site_fract_x
_atom_site_fract_y
_atom_site_fract_z
_atom_site_U_iso_or_equiv
_atom_site_thermal_displace_type
_atom_site_occupancy
_atom_site_calc_flag
_atom_site_refinement_flags
_atom_site_disorder_group
O1 O 0.08830(10) 0.3733(3) 0.18194(13) 0.0362(7) Uani 1 d . .
O2 O 0.04881(10) 0.3452(3) 0.33704(12) 0.0320(6) Uani 1 d . .
C1 C -0.00093(15) 0.2182(4) 0.0658(2) 0.0353(9) Uani 1 d . .
H1A H 0.0075 0.3231 0.0680 0.042 Uiso 1 calc . .
H1B H 0.0053 0.1775 0.0236 0.042 Uiso 1 calc . .
C2 C 0.04066(14) 0.1444(4) 0.1360(2) 0.0289(8) Uani 1 d . .
C3 C 0.0365(2) -0.0064(4) 0.1467(2) 0.0359(9) Uani 1 d . .
H3 H 0.0093 -0.0624 0.1094 0.043 Uiso 1 calc . .
C4 C 0.0717(2) -0.0745(4) 0.2111(2) 0.0385(9) Uani 1 d . .
H4 H 0.0693 -0.1760 0.2164 0.046 Uiso 1 calc . .
C5 C 0.1106(2) 0.0082(4) 0.2679(2) 0.0330(9) Uani 1 d . .
H5 H 0.1334 -0.0379 0.3120 0.040 Uiso 1 calc . .
C6 C 0.11630(14) 0.1595(4) 0.2601(2) 0.0274(8) Uani 1 d . .
C7 C 0.08201(14) 0.2240(4) 0.1931(2) 0.0274(8) Uani 1 d . .
C8 C 0.15609(14) 0.2491(4) 0.3262(2) 0.0285(8) Uani 1 d . .
H8A H 0.1510 0.3536 0.3146 0.034 Uiso 1 calc . .
H8B H 0.1968 0.2237 0.3373 0.034 Uiso 1 calc . .
C9 C 0.14069(14) 0.2165(4) 0.3929(2) 0.0262(8) Uani 1 d . .
C10 C 0.17710(13) 0.1311(4) 0.4514(2) 0.0275(8) Uani 1 d . .
H10 H 0.2146 0.1083 0.4540 0.033 Uiso 1 calc . .
C11 C 0.15917(14) 0.0781(4) 0.5067(2) 0.0274(8) Uani 1 d . .
C12 C 0.10211(14) 0.1080(4) 0.5006(2) 0.0290(8) Uani 1 d . .
H12 H 0.0889 0.0683 0.5352 0.035 Uiso 1 calc . .
C13 C 0.06439(14) 0.1956(4) 0.4440(2) 0.0284(8) Uani 1 d . .
C14 C 0.08560(14) 0.2545(4) 0.3925(2) 0.0279(8) Uani 1 d . .
C15 C 0.19969(14) -0.0109(4) 0.5703(2) 0.0291(8) Uani 1 d . .
C16 C 0.19634(15) 0.0007(4) 0.6397(2) 0.0356(9) Uani 1 d . .
H16 H 0.1693 0.0647 0.6465 0.043 Uiso 1 calc . .
C17 C 0.2333(2) -0.0830(5) 0.6987(2) 0.0467(11) Uani 1 d . .
H17 H 0.2311 -0.0749 0.7449 0.056 Uiso 1 calc . .
C18 C 0.2732(2) -0.1780(5) 0.6886(2) 0.0445(11) Uani 1 d . .
H18 H 0.2977 -0.2348 0.7278 0.053 Uiso 1 calc . .
C19 C 0.2768(2) -0.1887(5) 0.6206(2) 0.0483(11) Uani 1 d . .
H19 H 0.3037 -0.2532 0.6138 0.058 Uiso 1 calc . .
C20 C 0.2406(2) -0.1040(5) 0.5619(2) 0.0408(10) Uani 1 d . .
H20 H 0.2441 -0.1104 0.5163 0.049 Uiso 1 calc . .
C21 C 0.1337(2) 0.3871(12) 0.1495(5) 0.028(2) Uani 0.77(3) d P 1
H21A H 0.1268 0.3141 0.1108 0.034 Uiso 0.77 calc P 1
H21B H 0.1724 0.3701 0.1873 0.034 Uiso 0.77 calc P 1
C22 C 0.1306(3) 0.5387(13) 0.1182(5) 0.037(3) Uani 0.77(3) d P 1
H22A H 0.1374 0.6120 0.1567 0.044 Uiso 0.77 calc P 1
H22B H 0.0920 0.5559 0.0801 0.044 Uiso 0.77 calc P 1
C21U C 0.1312(9) 0.4576(53) 0.1739(17) 0.046(9) Uani 0.23(3) d P 2
H21C H 0.1696 0.4192 0.2045 0.055 Uiso 0.23 calc P 2
H21D H 0.1284 0.5584 0.1888 0.055 Uiso 0.23 calc P 2
C22U C 0.1234(10) 0.4533(62) 0.0961(18) 0.056(11) Uani 0.23(3) d P 2
H22C H 0.0855 0.4951 0.0657 0.068 Uiso 0.23 calc P 2
H22D H 0.1246 0.3520 0.0807 0.068 Uiso 0.23 calc P 2
C23 C 0.1772(2) 0.5506(5) 0.0856(2) 0.0496(11) Uani 1 d . .
H23A H 0.1760 0.6474 0.0652 0.074 Uiso 1 calc . 1
H23B H 0.1699 0.4780 0.0474 0.074 Uiso 1 calc . 1
H23C H 0.2152 0.5338 0.1237 0.074 Uiso 1 calc . 1
C24 C 0.0685(3) 0.4967(8) 0.3415(4) 0.052(2) Uani 0.757(15) d P 1
H24A H 0.0499 0.5439 0.2937 0.062 Uiso 0.76 calc P 1
H24B H 0.1107 0.4989 0.3549 0.062 Uiso 0.76 calc P 1
C25 C 0.0518(3) 0.5875(7) 0.4039(5) 0.069(3) Uani 0.757(15) d P 1
H25A H 0.0098 0.6051 0.3857 0.083 Uiso 0.76 calc P 1
H25B H 0.0631 0.5304 0.4492 0.083 Uiso 0.76 calc P 1
C24U C 0.0346(11) 0.4972(30) 0.3548(11) 0.085(9) Uani 0.243(15) d P 2
H24C H 0.0264 0.4979 0.3995 0.101 Uiso 0.24 calc P 2
H24D H 0.0014 0.5386 0.3144 0.101 Uiso 0.24 calc P 2
C25U C 0.0887(11) 0.5762(29) 0.3653(12) 0.057(8) Uani 0.243(15) d P 2
H25C H 0.0898 0.6070 0.3185 0.068 Uiso 0.24 calc P 2
H25D H 0.1230 0.5167 0.3919 0.068 Uiso 0.24 calc P 2
C26 C 0.0835(3) 0.7281(7) 0.4180(4) 0.101(2) Uani 1 d . .
H26A H 0.0743 0.7835 0.4540 0.151 Uiso 1 calc . 1
H26B H 0.0720 0.7836 0.3729 0.151 Uiso 1 calc . 1
H26C H 0.1250 0.7095 0.4364 0.151 Uiso 1 calc . 1

loop_
_atom_type_symbol
_atom_type_description
_atom_type_scat_dispersion_real
_atom_type_scat_dispersion_imag
_atom_type_scat_source
C C 0.0033 0.0016 'International Tables Vol C Tables 4.2.6.8 and 6.1.1.4'
H H 0.0000 0.0000 'International Tables Vol C Tables 4.2.6.8 and 6.1.1.4'
O O 0.0106 0.0060 'International Tables Vol C Tables 4.2.6.8 and 6.1.1.4'

loop_
_geom_angle_atom_site_label_1
_geom_angle_atom_site_label_2
_geom_angle_atom_site_label_3
_geom_angle
_geom_angle_site_symmetry_1
_geom_angle_site_symmetry_3
C21U O1 C7 134.7(19) . .
C7 O1 C21 107.3(5) . .
C14 O2 C24U 120.3(9) . .
C14 O2 C24 114.3(3) . .
C13 C1 C2 111.1(3) 2 .
C7 C2 C3 117.5(3) . .
C7 C2 C1 122.1(3) . .
C3 C2 C1 120.3(3) . .
C4 C3 C2 121.4(3) . .
C3 C4 C5 119.8(4) . .
C4 C5 C6 121.0(3) . .
C7 C6 C5 117.8(3) . .
C7 C6 C8 122.6(3) . .
C5 C6 C8 119.4(3) . .
O1 C7 C6 119.6(3) . .
O1 C7 C2 118.1(3) . .
C6 C7 C2 122.3(3) . .
C6 C8 C9 109.5(3) . .
C10 C9 C14 117.5(3) . .
C10 C9 C8 121.4(3) . .
C14 C9 C8 120.5(3) . .
C9 C10 C11 122.2(3) . .
C12 C11 C10 118.3(3) . .
C12 C11 C15 120.4(3) . .
C10 C11 C15 121.3(3) . .
C13 C12 C11 121.7(3) . .
C12 C13 C14 118.0(3) . .
C12 C13 C1 121.4(3) . 2
C14 C13 C1 120.5(3) . 2
O2 C14 C9 119.6(3) . .
O2 C14 C13 118.4(3) . .
C9 C14 C13 121.9(3) . .
C20 C15 C16 118.9(3) . .
C20 C15 C11 121.2(3) . .
C16 C15 C11 119.9(3) . .
C17 C16 C15 120.2(4) . .
C18 C17 C16 119.8(4) . .
C19 C18 C17 120.0(4) . .
C18 C19 C20 120.4(4) . .
C15 C20 C19 120.7(4) . .
O1 C21 C22 108.9(8) . .
C21 C22 C23 108.0(8) . .
O1 C21U C22U 107.9(37) . .
C21U C22U C23 108.7(34) . .
O2 C24 C25 110.2(6) . .
C26 C25 C24 107.9(6) . .
O2 C24U C25U 101.7(19) . .
C24U C25U C26 101.6(16) . .

loop_
_geom_bond_atom_site_label_1
_geom_bond_atom_site_label_2
_geom_bond_distance
_geom_bond_site_symmetry_2
O1 C21U 1.36(2) .
O1 C7 1.388(4) .
O1 C21 1.489(8) .
O2 C14 1.386(4) .
O2 C24U 1.49(2) .
O2 C24 1.446(8) .
C1 C13 1.515(5) 2
C1 C2 1.520(5) .
C2 C7 1.390(5) .
C2 C3 1.392(5) .
C3 C4 1.372(5) .
C4 C5 1.378(5) .
C5 C6 1.392(5) .
C6 C7 1.389(5) .
C6 C8 1.523(5) .
C8 C9 1.523(5) .
C9 C10 1.389(5) .
C9 C14 1.397(5) .
C10 C11 1.401(5) .
C11 C12 1.391(5) .
C11 C15 1.498(5) .
C12 C13 1.390(5) .
C13 C14 1.407(5) .
C13 C1 1.515(5) 2
C15 C20 1.372(5) .
C15 C16 1.397(5) .
C16 C17 1.391(5) .
C17 C18 1.377(6) .
C18 C19 1.372(6) .
C19 C20 1.385(5) .
C21 C22 1.494(14) .
C22 C23 1.515(7) .
C21U C22U 1.46(6) .
C22U C23 1.67(3) .
C24 C25 1.650(13) .
C25 C26 1.465(9) .
C24U C25U 1.46(4) .
C25U C26 1.75(3) .
